data_7101184
loop_
_publ_author_name
'Bhattarai, Khadga M.'
'del Amo, Vicente'
'Magro, Germinal'
'Sisson, Adam L.'
'Joos, Jean-Baptiste'
'Charmant, Jonathan P. H.'
'Kantacha, Anob'
'Davis, Anthony P.'

_publ_section_title
;
 The "triamino-analogue" of methyl allocholate; a rigid, functionalised
 scaffold for supramolecular chemistry
;
_journal_coden_ASTM CHCOFS
_journal_issue 22
_journal_name_full
;
 Chemical Communications (Cambridge, United Kingdom)
;
_journal_page_first 2335
_journal_page_last 2337
_journal_paper_doi 10.1039/b602415g
_journal_year 2006
_chemical_absolute_configuration syn
_chemical_formula_moiety 'C40 H69 N3 O8, C H4 O'
_chemical_formula_sum 'C41 H73 N3 O9'
_chemical_formula_weight 752.02
_space_group_IT_number 170
_space_group_name_Hall 'P 65'
_space_group_name_H-M_alt 'P 65'
_symmetry_cell_setting hexagonal
_symmetry_space_group_name_Hall 'P 65'
_symmetry_space_group_name_H-M 'P 65'
_atom_sites_solution_hydrogens geom
_atom_sites_solution_primary direct
_atom_sites_solution_secondary difmap
_audit_creation_method SHELXL-97
_cell_angle_alpha 90.00
_cell_angle_beta 90.00
_cell_angle_gamma 120.00
_cell_formula_units_Z 6
_cell_length_a 27.007(4)
_cell_length_b 27.007(4)
_cell_length_c 11.473(2)
_cell_measurement_reflns_used 836
_cell_measurement_temperature 173(2)
_cell_measurement_theta_max 16.8
_cell_measurement_theta_min 2.3
_cell_volume 7247(2)
_computing_cell_refinement 'SAINT (Bruker-AXS, 2003)'
_computing_data_collection 'SMART (Bruker-AXS, 2003)'
_computing_data_reduction 'SHELXTL (Bruker-AXS, 2003)'
_computing_molecular_graphics 'SHELXTL (Bruker-AXS, 2003)'
_computing_publication_material 'SHELXTL (Bruker-AXS, 2003)'
_computing_structure_refinement 'SHELXL-97 (Sheldrick, 1997)'
_computing_structure_solution 'SHELXS-97 (Sheldrick, 1990)'
_diffrn_ambient_temperature 173(2)
_diffrn_detector 'CCD plate'
_diffrn_detector_area_resol_mean 8.192
_diffrn_detector_type 'Bruker-AXS SMART 1k'
_diffrn_measured_fraction_theta_full 0.999
_diffrn_measured_fraction_theta_max 0.999
_diffrn_measurement_details 'frames, 0.3\% width'
_diffrn_measurement_device 'three-circle diffractometer'
_diffrn_measurement_device_type 'Bruker-AXS Platform'
_diffrn_measurement_method '\w scans'
_diffrn_measurement_specimen_support 'glass fibre'
_diffrn_radiation_collimation '0.5 mm double pin hole'
_diffrn_radiation_monochromator graphite
_diffrn_radiation_probe x-ray
_diffrn_radiation_type 'Mo K\a'
_diffrn_radiation_wavelength 0.71074
_diffrn_reflns_av_R_equivalents 0.1962
_diffrn_reflns_av_sigmaI/netI 0.0999
_diffrn_reflns_limit_h_max 29
_diffrn_reflns_limit_h_min -29
_diffrn_reflns_limit_k_max 29
_diffrn_reflns_limit_k_min -29
_diffrn_reflns_limit_l_max 12
_diffrn_reflns_limit_l_min -12
_diffrn_reflns_number 51131
_diffrn_reflns_theta_full 22.49
_diffrn_reflns_theta_max 22.49
_diffrn_reflns_theta_min 1.51
_diffrn_source 'sealed X-ray tube'
_diffrn_source_current 40
_diffrn_source_power 2
_diffrn_source_target Mo
_diffrn_source_voltage 50
_diffrn_standards_decay_% 0
_exptl_absorpt_coefficient_mu 0.072
_exptl_absorpt_correction_type none
_exptl_crystal_colour colourless
_exptl_crystal_density_diffrn 1.034
_exptl_crystal_density_method none
_exptl_crystal_description block
_exptl_crystal_F_000 2472
_exptl_crystal_size_max 0.3
_exptl_crystal_size_mid 0.2
_exptl_crystal_size_min 0.1
_refine_diff_density_max 0.289
_refine_diff_density_min -0.281
_refine_diff_density_rms 0.064
_refine_ls_extinction_method none
_refine_ls_goodness_of_fit_ref 1.039
_refine_ls_hydrogen_treatment mixed
_refine_ls_matrix_type full
_refine_ls_number_parameters 490
_refine_ls_number_reflns 3343
_refine_ls_number_restraints 13
_refine_ls_restrained_S_all 1.041
_refine_ls_R_factor_all 0.1262
_refine_ls_R_factor_gt 0.0843
_refine_ls_shift/su_max 0.000
_refine_ls_shift/su_mean 0.000
_refine_ls_structure_factor_coef Fsqd
_refine_ls_weighting_details 'calc w=1/[\s^2^(Fo^2^)+(0.1363P)^2^] where P=(Fo^2^+2Fc^2^)/3'
_refine_ls_weighting_scheme calc
_refine_ls_wR_factor_gt 0.2037
_refine_ls_wR_factor_ref 0.2260
_reflns_number_gt 2107
_reflns_number_total 3343
_reflns_threshold_expression >2\s(I)
_cod_data_source_file b602415g.txt
_cod_depositor_comments
;
The following automatic conversions were performed:
'_symmetry_cell_setting' value 'Hexagonal' changed to 'hexagonal'
according to '/home/saulius/struct/CIF-dictionaries/cif_core.dic'
dictionary named 'cif_core.dic' version 2.4.1 from
2010-06-29.

'_diffrn_radiation_probe' value 'X-ray' changed to 'x-ray'
according to '/home/saulius/struct/CIF-dictionaries/cif_core.dic'
dictionary named 'cif_core.dic' version 2.4.1 from 2010-06-29.

Automatic conversion script
Id: cif_fix_enum 1527 2010-12-29 10:47:43Z saulius 
;
_cod_database_code 7101184

loop_
_symmetry_equiv_pos_as_xyz
'x, y, z'
'-y, x-y, z+2/3'
'-x+y, -x, z+1/3'
'-x, -y, z+1/2'
'y, -x+y, z+1/6'
'x-y, x, z+5/6'

loop_
_atom_site_label
_atom_site_type_symbol
_atom_site_fract_x
_atom_site_fract_y
_atom_site_fract_z
_atom_site_U_iso_or_equiv
_atom_site_adp_type
_atom_site_occupancy
_atom_site_symmetry_multiplicity
_atom_site_calc_flag
_atom_site_refinement_flags
C1 C 0.8923(4) 0.5869(4) 0.7129(8) 0.044(3) Uani 1 1 d .
H1 H 0.8663 0.5471 0.6848 0.053 Uiso 1 1 calc R
C2 C 0.8760(4) 0.6281(4) 0.6480(9) 0.043(3) Uani 1 1 d .
H2 H 0.8725 0.6179 0.5634 0.052 Uiso 1 1 calc R
C3 C 0.8210(4) 0.6213(4) 0.6831(9) 0.043(2) Uani 1 1 d .
H3A H 0.7903 0.5848 0.6507 0.051 Uiso 1 1 calc R
H3B H 0.8170 0.6525 0.6472 0.051 Uiso 1 1 calc R
C4 C 0.8114(4) 0.6215(4) 0.8127(10) 0.047(3) Uani 1 1 d .
H4 H 0.8436 0.6587 0.8416 0.057 Uiso 1 1 calc R
C5 C 0.7577(4) 0.6218(4) 0.8467(12) 0.064(3) Uani 1 1 d .
H5A H 0.7244 0.5870 0.8146 0.077 Uiso 1 1 calc R
H5B H 0.7583 0.6553 0.8104 0.077 Uiso 1 1 calc R
C6 C 0.7492(4) 0.6237(4) 0.9793(11) 0.055(3) Uani 1 1 d .
H6 H 0.7098 0.6170 0.9938 0.066 Uiso 1 1 calc R
C7 C 0.7554(4) 0.5777(5) 1.0407(12) 0.068(3) Uani 1 1 d .
H7A H 0.7224 0.5398 1.0207 0.081 Uiso 1 1 calc R
H7B H 0.7550 0.5829 1.1260 0.081 Uiso 1 1 calc R
C8 C 0.8118(4) 0.5788(4) 1.0063(9) 0.047(3) Uani 1 1 d .
H8A H 0.8447 0.6144 1.0367 0.057 Uiso 1 1 calc R
H8B H 0.8125 0.5461 1.0437 0.057 Uiso 1 1 calc R
C9 C 0.8188(3) 0.5759(3) 0.8726(8) 0.033(2) Uani 1 1 d .
C10 C 0.7727(5) 0.5154(4) 0.8321(12) 0.077(4) Uani 1 1 d .
H10A H 0.7351 0.5126 0.8326 0.115 Uiso 1 1 calc R
H10B H 0.7722 0.4867 0.8851 0.115 Uiso 1 1 calc R
H10C H 0.7816 0.5085 0.7530 0.115 Uiso 1 1 calc R
C11 C 0.8810(4) 0.5893(3) 0.8504(8) 0.034(2) Uani 1 1 d .
H11 H 0.9074 0.6293 0.8777 0.041 Uiso 1 1 calc R
C12 C 0.8980(4) 0.5492(4) 0.9150(9) 0.043(3) Uani 1 1 d .
H12A H 0.8934 0.5519 1.0000 0.051 Uiso 1 1 calc R
H12B H 0.8716 0.5092 0.8912 0.051 Uiso 1 1 calc R
C13 C 0.9586(4) 0.5632(4) 0.8907(8) 0.040(2) Uani 1 1 d .
H13 H 0.9641 0.5331 0.9291 0.047 Uiso 1 1 calc R
C14 C 0.9696(4) 0.5614(4) 0.7572(9) 0.043(3) Uani 1 1 d .
C15 C 0.9320(4) 0.4981(4) 0.7207(11) 0.061(3) Uani 1 1 d .
H15A H 0.9372 0.4941 0.6374 0.091 Uiso 1 1 calc R
H15B H 0.8917 0.4856 0.7362 0.091 Uiso 1 1 calc R
H15C H 0.9432 0.4743 0.7656 0.091 Uiso 1 1 calc R
C16 C 1.0319(4) 0.5848(4) 0.7176(9) 0.048(3) Uani 1 1 d .
H16 H 1.0554 0.6224 0.7576 0.058 Uiso 1 1 calc R
C17 C 1.0279(4) 0.5983(4) 0.5844(8) 0.052(3) Uani 1 1 d .
H17A H 1.0622 0.6345 0.5611 0.062 Uiso 1 1 calc R
H17B H 1.0251 0.5671 0.5344 0.062 Uiso 1 1 calc R
C18 C 0.9738(4) 0.6032(4) 0.5725(8) 0.050(3) Uani 1 1 d .
H18A H 0.9828 0.6399 0.5355 0.060 Uiso 1 1 calc R
H18B H 0.9444 0.5713 0.5253 0.060 Uiso 1 1 calc R
C19 C 0.9532(4) 0.6003(4) 0.6978(8) 0.037(2) Uani 1 1 d .
H19 H 0.9779 0.6391 0.7321 0.044 Uiso 1 1 calc R
C20 C 0.9338(4) 0.7244(4) 0.5681(10) 0.044(3) Uani 1 1 d .
C21 C 1.0113(4) 0.8182(4) 0.5023(8) 0.036(2) Uani 1 1 d .
C22 C 1.0595(4) 0.8666(4) 0.5726(9) 0.054(3) Uani 1 1 d .
H22A H 1.0837 0.8529 0.6072 0.082 Uiso 1 1 calc R
H22B H 1.0429 0.8787 0.6347 0.082 Uiso 1 1 calc R
H22C H 1.0826 0.8990 0.5210 0.082 Uiso 1 1 calc R
C23 C 1.0334(4) 0.7924(4) 0.4189(9) 0.053(3) Uani 1 1 d .
H23A H 1.0661 0.7914 0.4534 0.080 Uiso 1 1 calc R
H23B H 1.0455 0.8152 0.3473 0.080 Uiso 1 1 calc R
H23C H 1.0032 0.7533 0.4005 0.080 Uiso 1 1 calc R
C24 C 0.9743(4) 0.8405(5) 0.4505(10) 0.059(3) Uani 1 1 d .
H24A H 0.9977 0.8735 0.4004 0.089 Uiso 1 1 calc R
H24B H 0.9577 0.8521 0.5135 0.089 Uiso 1 1 calc R
H24C H 0.9434 0.8103 0.4042 0.089 Uiso 1 1 calc R
C25 C 0.7768(4) 0.7173(5) 1.0567(8) 0.048(3) Uani 1 1 d .
C26 C 0.8093(4) 0.8083(4) 1.1716(10) 0.049(3) Uani 1 1 d .
C27 C 0.8156(5) 0.8459(5) 1.0735(11) 0.079(4) Uani 1 1 d .
H27A H 0.8506 0.8553 1.0303 0.118 Uiso 1 1 calc R
H27B H 0.8180 0.8810 1.1030 0.118 Uiso 1 1 calc R
H27C H 0.7825 0.8263 1.0216 0.118 Uiso 1 1 calc R
C28 C 0.7528(5) 0.7867(5) 1.2349(12) 0.086(4) Uani 1 1 d .
H28A H 0.7505 0.7620 1.2996 0.128 Uiso 1 1 calc R
H28B H 0.7212 0.7649 1.1806 0.128 Uiso 1 1 calc R
H28C H 0.7502 0.8193 1.2652 0.128 Uiso 1 1 calc R
C29 C 0.8583(4) 0.8352(5) 1.2567(10) 0.069(3) Uani 1 1 d .
H29A H 0.8926 0.8382 1.2207 0.104 Uiso 1 1 calc R
H29B H 0.8486 0.8114 1.3268 0.104 Uiso 1 1 calc R
H29C H 0.8656 0.8734 1.2781 0.104 Uiso 1 1 calc R
C30 C 1.0214(5) 0.6220(5) 1.0487(10) 0.054(3) Uani 1 1 d .
C31 C 1.0853(5) 0.6915(4) 1.1964(9) 0.057(3) Uani 1 1 d .
C32 C 1.0436(7) 0.6678(5) 1.2926(10) 0.109(6) Uani 1 1 d .
H32A H 1.0202 0.6861 1.2934 0.163 Uiso 1 1 calc R
H32B H 1.0640 0.6749 1.3669 0.163 Uiso 1 1 calc R
H32C H 1.0189 0.6265 1.2813 0.163 Uiso 1 1 calc R
C33 C 1.1299(5) 0.6716(5) 1.1946(13) 0.083(4) Uani 1 1 d .
H33A H 1.1103 0.6300 1.1851 0.125 Uiso 1 1 calc R
H33B H 1.1512 0.6822 1.2681 0.125 Uiso 1 1 calc R
H33C H 1.1564 0.6899 1.1296 0.125 Uiso 1 1 calc R
C34 C 1.1132(5) 0.7548(4) 1.2006(11) 0.072(4) Uani 1 1 d .
H34A H 1.1420 0.7714 1.1388 0.107 Uiso 1 1 calc R
H34B H 1.1316 0.7685 1.2765 0.107 Uiso 1 1 calc R
H34C H 1.0844 0.7662 1.1891 0.107 Uiso 1 1 calc R
C35 C 1.0642(6) 0.5370(5) 0.8647(14) 0.094(5) Uani 1 1 d .
H35A H 1.0840 0.5150 0.8713 0.141 Uiso 1 1 calc R
H35B H 1.0252 0.5141 0.8945 0.141 Uiso 1 1 calc R
H35C H 1.0848 0.5722 0.9102 0.141 Uiso 1 1 calc R
C36 C 1.0623(4) 0.5524(4) 0.7320(11) 0.058(3) Uani 1 1 d .
H36 H 1.0425 0.5164 0.6852 0.069 Uiso 1 1 calc R
C37 C 1.1241(5) 0.5871(5) 0.6928(11) 0.065(3) Uani 1 1 d .
H37A H 1.1449 0.6189 0.7487 0.078 Uiso 1 1 calc R
H37B H 1.1251 0.6043 0.6161 0.078 Uiso 1 1 calc R
C38 C 1.1562(4) 0.5539(4) 0.6823(15) 0.087(5) Uani 1 1 d D
H38A H 1.1506 0.5327 0.7562 0.104 Uiso 1 1 calc R
H38B H 1.1374 0.5249 0.6201 0.104 Uiso 1 1 calc R
C39 C 1.2175(7) 0.5851(7) 0.658(2) 0.145(7) Uani 1 1 d DU
C40 C 1.3046(7) 0.5816(7) 0.627(3) 0.190(11) Uani 1 1 d D
H40A H 1.3178 0.5538 0.6272 0.285 Uiso 1 1 calc R
H40B H 1.3254 0.6107 0.6869 0.285 Uiso 1 1 calc R
H40C H 1.3117 0.6000 0.5505 0.285 Uiso 1 1 calc R
N1 N 0.9227(3) 0.6884(3) 0.6570(7) 0.044(2) Uani 1 1 d .
H1A H 0.9432 0.7005 0.7213 0.053 Uiso 1 1 calc R
N2 N 0.7904(3) 0.6783(3) 1.0304(8) 0.059(3) Uani 1 1 d .
H2A H 0.8254 0.6854 1.0441 0.071 Uiso 1 1 calc R
N3 N 1.0002(3) 0.6191(3) 0.9443(7) 0.039(2) Uani 1 1 d .
H3 H 1.0108 0.6509 0.9051 0.046 Uiso 1 1 calc R
O1 O 0.9089(3) 0.7124(3) 0.4769(6) 0.0549(19) Uani 1 1 d D
O2 O 0.9790(3) 0.7767(2) 0.5979(5) 0.0429(17) Uani 1 1 d .
O3 O 0.7332(3) 0.7173(2) 1.0209(6) 0.0438(16) Uani 1 1 d .
O4 O 0.8142(3) 0.7588(3) 1.1285(7) 0.0519(19) Uani 1 1 d .
O5 O 1.0138(4) 0.5813(3) 1.1087(7) 0.073(2) Uani 1 1 d .
O6 O 1.0553(3) 0.6780(3) 1.0814(5) 0.0427(17) Uani 1 1 d .
O7 O 1.2472(6) 0.6348(5) 0.663(2) 0.250(11) Uani 1 1 d D
O8 O 1.2435(5) 0.5525(5) 0.6523(15) 0.164(6) Uani 1 1 d D
C41 C 0.8716(8) 0.5989(7) 0.2865(15) 0.124(6) Uani 1 1 d .
H11A H 0.9062 0.6018 0.3209 0.187 Uiso 1 1 calc R
H11B H 0.8620 0.5761 0.2149 0.187 Uiso 1 1 calc R
H11C H 0.8400 0.5803 0.3420 0.187 Uiso 1 1 calc R
O9 O 0.8819(4) 0.6564(4) 0.2591(7) 0.099(3) Uani 1 1 d D
H9 H 0.885(4) 0.672(5) 0.339(6) 0.149 Uiso 1 1 d D

loop_
_atom_site_aniso_label
_atom_site_aniso_U_11
_atom_site_aniso_U_22
_atom_site_aniso_U_33
_atom_site_aniso_U_23
_atom_site_aniso_U_13
_atom_site_aniso_U_12
C1 0.065(7) 0.037(6) 0.029(6) 0.012(5) 0.007(5) 0.025(5)
C2 0.039(6) 0.036(6) 0.038(6) -0.006(5) -0.012(5) 0.006(5)
C3 0.034(6) 0.041(6) 0.040(7) -0.008(5) -0.010(5) 0.008(5)
C4 0.033(6) 0.035(6) 0.054(8) -0.009(5) -0.004(5) 0.002(5)
C5 0.028(6) 0.038(6) 0.097(11) -0.025(6) -0.002(6) -0.005(5)
C6 0.021(5) 0.051(7) 0.083(9) -0.033(7) -0.008(5) 0.011(5)
C7 0.054(7) 0.058(7) 0.076(9) -0.011(7) 0.003(6) 0.017(6)
C8 0.051(6) 0.030(5) 0.057(7) -0.011(5) 0.009(6) 0.018(5)
C9 0.026(5) 0.020(5) 0.042(6) -0.013(4) -0.003(4) 0.003(4)
C10 0.087(9) 0.047(7) 0.085(10) 0.001(7) 0.009(8) 0.025(6)
C11 0.037(5) 0.026(5) 0.020(5) -0.006(4) 0.006(4) 0.002(4)
C12 0.060(7) 0.029(5) 0.043(7) 0.020(5) 0.007(5) 0.026(5)
C13 0.045(6) 0.027(5) 0.045(7) -0.009(5) 0.006(5) 0.017(5)
C14 0.060(7) 0.022(5) 0.046(7) -0.011(5) -0.001(6) 0.020(5)
C15 0.064(7) 0.056(7) 0.068(8) -0.014(6) -0.013(6) 0.035(6)
C16 0.082(8) 0.019(5) 0.040(7) 0.001(5) 0.022(6) 0.023(5)
C17 0.055(7) 0.046(6) 0.028(6) -0.021(5) 0.002(5) 0.006(5)
C18 0.056(7) 0.062(7) 0.027(6) -0.001(5) 0.018(5) 0.025(6)
C19 0.059(6) 0.036(5) 0.022(5) -0.006(4) -0.008(5) 0.029(5)
C20 0.053(7) 0.039(7) 0.041(7) 0.018(6) 0.015(6) 0.024(6)
C21 0.044(6) 0.029(5) 0.031(6) 0.015(5) 0.010(5) 0.015(5)
C22 0.050(6) 0.035(6) 0.053(7) 0.009(5) 0.001(6) 0.003(5)
C23 0.056(7) 0.047(6) 0.041(7) -0.007(5) -0.006(6) 0.014(5)
C24 0.057(7) 0.074(8) 0.062(8) 0.015(6) 0.006(6) 0.044(6)
C25 0.024(6) 0.078(8) 0.020(6) 0.006(6) -0.008(5) 0.008(6)
C26 0.064(7) 0.044(6) 0.052(7) -0.004(5) 0.001(6) 0.037(6)
C27 0.101(9) 0.047(7) 0.058(8) 0.008(7) -0.014(7) 0.015(7)
C28 0.079(9) 0.090(9) 0.083(10) -0.030(8) -0.007(8) 0.039(8)
C29 0.064(7) 0.075(8) 0.053(8) -0.022(6) -0.032(7) 0.023(6)
C30 0.088(8) 0.053(8) 0.037(8) 0.014(6) 0.013(6) 0.047(7)
C31 0.089(8) 0.034(6) 0.027(6) -0.007(5) -0.015(6) 0.016(6)
C32 0.206(17) 0.077(9) 0.022(7) 0.021(7) 0.023(9) 0.055(10)
C33 0.097(9) 0.091(9) 0.091(10) -0.008(8) -0.039(8) 0.069(8)
C34 0.101(9) 0.064(8) 0.046(7) -0.026(6) -0.025(7) 0.038(7)
C35 0.110(11) 0.072(8) 0.121(14) 0.036(9) 0.036(10) 0.062(8)
C36 0.059(7) 0.040(6) 0.082(10) -0.017(6) -0.006(7) 0.031(6)
C37 0.078(8) 0.061(7) 0.061(8) -0.005(6) 0.012(7) 0.037(7)
C38 0.038(6) 0.051(7) 0.175(14) -0.042(8) 0.003(8) 0.025(6)
C39 0.157(11) 0.117(9) 0.167(11) -0.018(8) 0.020(9) 0.074(9)
C40 0.097(13) 0.131(16) 0.29(3) -0.072(18) 0.046(17) 0.021(11)
N1 0.052(5) 0.034(5) 0.038(5) -0.011(4) -0.010(4) 0.014(4)
N2 0.047(5) 0.056(6) 0.088(7) -0.042(5) -0.011(5) 0.036(5)
N3 0.057(5) 0.028(4) 0.031(5) 0.005(4) 0.000(4) 0.021(4)
O1 0.065(5) 0.047(4) 0.033(5) 0.003(3) -0.015(4) 0.013(4)
O2 0.048(4) 0.031(4) 0.040(4) 0.011(3) 0.010(3) 0.012(3)
O3 0.044(4) 0.044(4) 0.033(4) 0.007(3) 0.001(3) 0.014(3)
O4 0.041(4) 0.050(4) 0.071(5) -0.027(4) -0.015(4) 0.028(3)
O5 0.127(7) 0.054(5) 0.051(5) 0.010(4) -0.009(5) 0.054(5)
O6 0.064(4) 0.034(4) 0.034(4) 0.003(3) 0.000(3) 0.027(3)
O7 0.187(13) 0.083(8) 0.49(3) -0.008(15) 0.077(18) 0.073(9)
O8 0.150(10) 0.096(7) 0.272(18) -0.027(9) 0.047(11) 0.080(8)
C41 0.193(18) 0.110(13) 0.088(12) -0.045(11) -0.046(12) 0.089(13)
O9 0.112(7) 0.095(7) 0.056(6) -0.012(5) -0.001(6) 0.026(6)

loop_
_atom_type_symbol
_atom_type_description
_atom_type_scat_dispersion_real
_atom_type_scat_dispersion_imag
_atom_type_scat_source
C C 0.0033 0.0016 'International Tables Vol C Tables 4.2.6.8 and 6.1.1.4'
H H 0.0000 0.0000 'International Tables Vol C Tables 4.2.6.8 and 6.1.1.4'
N N 0.0061 0.0033 'International Tables Vol C Tables 4.2.6.8 and 6.1.1.4'
O O 0.0106 0.0060 'International Tables Vol C Tables 4.2.6.8 and 6.1.1.4'

loop_
_geom_angle_atom_site_label_1
_geom_angle_atom_site_label_2
_geom_angle_atom_site_label_3
_geom_angle
C19 C1 C2 115.7(7)
C19 C1 C11 107.9(8)
C2 C1 C11 108.0(8)
C19 C1 H1 108.3
C2 C1 H1 108.3
C11 C1 H1 108.3
C3 C2 N1 111.8(8)
C3 C2 C1 114.0(8)
N1 C2 C1 111.0(7)
C3 C2 H2 106.5
N1 C2 H2 106.5
C1 C2 H2 106.5
C2 C3 C4 115.8(8)
C2 C3 H3A 108.3
C4 C3 H3A 108.3
C2 C3 H3B 108.3
C4 C3 H3B 108.3
H3A C3 H3B 107.4
C5 C4 C9 114.0(9)
C5 C4 C3 114.9(9)
C9 C4 C3 110.7(9)
C5 C4 H4 105.4
C9 C4 H4 105.4
C3 C4 H4 105.4
C4 C5 C6 114.5(10)
C4 C5 H5A 108.6
C6 C5 H5A 108.6
C4 C5 H5B 108.6
C6 C5 H5B 108.6
H5A C5 H5B 107.6
N2 C6 C7 107.7(9)
N2 C6 C5 112.4(9)
C7 C6 C5 110.6(9)
N2 C6 H6 108.7
C7 C6 H6 108.7
C5 C6 H6 108.7
C6 C7 C8 112.0(9)
C6 C7 H7A 109.2
C8 C7 H7A 109.2
C6 C7 H7B 109.2
C8 C7 H7B 109.2
H7A C7 H7B 107.9
C9 C8 C7 113.0(9)
C9 C8 H8A 109.0
C7 C8 H8A 109.0
C9 C8 H8B 109.0
C7 C8 H8B 109.0
H8A C8 H8B 107.8
C4 C9 C10 111.1(8)
C4 C9 C8 109.8(8)
C10 C9 C8 107.3(8)
C4 C9 C11 107.6(7)
C10 C9 C11 113.8(8)
C8 C9 C11 107.2(7)
C9 C10 H10A 109.5
C9 C10 H10B 109.5
H10A C10 H10B 109.5
C9 C10 H10C 109.5
H10A C10 H10C 109.5
H10B C10 H10C 109.5
C9 C11 C12 114.8(7)
C9 C11 C1 110.8(7)
C12 C11 C1 108.0(7)
C9 C11 H11 107.7
C12 C11 H11 107.7
C1 C11 H11 107.7
C13 C12 C11 113.3(7)
C13 C12 H12A 108.9
C11 C12 H12A 108.9
C13 C12 H12B 108.9
C11 C12 H12B 108.9
H12A C12 H12B 107.7
N3 C13 C12 110.6(7)
N3 C13 C14 112.1(7)
C12 C13 C14 111.9(8)
N3 C13 H13 107.3
C12 C13 H13 107.3
C14 C13 H13 107.3
C19 C14 C16 102.9(8)
C19 C14 C15 113.1(8)
C16 C14 C15 110.7(8)
C19 C14 C13 107.2(7)
C16 C14 C13 117.5(8)
C15 C14 C13 105.6(8)
C14 C15 H15A 109.5
C14 C15 H15B 109.5
H15A C15 H15B 109.5
C14 C15 H15C 109.5
H15A C15 H15C 109.5
H15B C15 H15C 109.5
C36 C16 C14 122.6(8)
C36 C16 C17 111.3(8)
C14 C16 C17 101.2(8)
C36 C16 H16 106.9
C14 C16 H16 106.9
C17 C16 H16 106.9
C18 C17 C16 106.3(8)
C18 C17 H17A 110.5
C16 C17 H17A 110.5
C18 C17 H17B 110.5
C16 C17 H17B 110.5
H17A C17 H17B 108.7
C19 C18 C17 104.4(8)
C19 C18 H18A 110.9
C17 C18 H18A 110.9
C19 C18 H18B 110.9
C17 C18 H18B 110.9
H18A C18 H18B 108.9
C14 C19 C1 116.8(8)
C14 C19 C18 103.7(7)
C1 C19 C18 116.5(8)
C14 C19 H19 106.3
C1 C19 H19 106.3
C18 C19 H19 106.3
O1 C20 N1 125.4(9)
O1 C20 O2 126.0(9)
N1 C20 O2 108.7(10)
C23 C21 O2 110.2(7)
C23 C21 C24 115.8(9)
O2 C21 C24 109.2(7)
C23 C21 C22 111.9(8)
O2 C21 C22 100.4(7)
C24 C21 C22 108.2(8)
C21 C22 H22A 109.5
C21 C22 H22B 109.5
H22A C22 H22B 109.5
C21 C22 H22C 109.5
H22A C22 H22C 109.5
H22B C22 H22C 109.5
C21 C23 H23A 109.5
C21 C23 H23B 109.5
H23A C23 H23B 109.5
C21 C23 H23C 109.5
H23A C23 H23C 109.5
H23B C23 H23C 109.5
C21 C24 H24A 109.5
C21 C24 H24B 109.5
H24A C24 H24B 109.5
C21 C24 H24C 109.5
H24A C24 H24C 109.5
H24B C24 H24C 109.5
O3 C25 N2 124.6(9)
O3 C25 O4 121.1(11)
N2 C25 O4 114.3(9)
C27 C26 O4 109.5(9)
C27 C26 C29 113.2(9)
O4 C26 C29 101.2(8)
C27 C26 C28 112.4(10)
O4 C26 C28 109.7(8)
C29 C26 C28 110.3(10)
C26 C27 H27A 109.5
C26 C27 H27B 109.5
H27A C27 H27B 109.5
C26 C27 H27C 109.5
H27A C27 H27C 109.5
H27B C27 H27C 109.5
C26 C28 H28A 109.5
C26 C28 H28B 109.5
H28A C28 H28B 109.5
C26 C28 H28C 109.5
H28A C28 H28C 109.5
H28B C28 H28C 109.5
C26 C29 H29A 109.5
C26 C29 H29B 109.5
H29A C29 H29B 109.5
C26 C29 H29C 109.5
H29A C29 H29C 109.5
H29B C29 H29C 109.5
O5 C30 N3 125.9(11)
O5 C30 O6 123.8(11)
N3 C30 O6 110.2(9)
C32 C31 C34 108.3(10)
C32 C31 O6 110.5(9)
C34 C31 O6 102.2(8)
C32 C31 C33 114.6(10)
C34 C31 C33 111.5(10)
O6 C31 C33 109.0(9)
C31 C32 H32A 109.5
C31 C32 H32B 109.5
H32A C32 H32B 109.5
C31 C32 H32C 109.5
H32A C32 H32C 109.5
H32B C32 H32C 109.5
C31 C33 H33A 109.5
C31 C33 H33B 109.5
H33A C33 H33B 109.5
C31 C33 H33C 109.5
H33A C33 H33C 109.5
H33B C33 H33C 109.5
C31 C34 H34A 109.5
C31 C34 H34B 109.5
H34A C34 H34B 109.5
C31 C34 H34C 109.5
H34A C34 H34C 109.5
H34B C34 H34C 109.5
C36 C35 H35A 109.5
C36 C35 H35B 109.5
H35A C35 H35B 109.5
C36 C35 H35C 109.5
H35A C35 H35C 109.5
H35B C35 H35C 109.5
C16 C36 C37 111.5(8)
C16 C36 C35 111.3(9)
C37 C36 C35 106.0(9)
C16 C36 H36 109.3
C37 C36 H36 109.3
C35 C36 H36 109.3
C36 C37 C38 115.5(9)
C36 C37 H37A 108.4
C38 C37 H37A 108.4
C36 C37 H37B 108.4
C38 C37 H37B 108.4
H37A C37 H37B 107.5
C39 C38 C37 119.1(11)
C39 C38 H38A 107.5
C37 C38 H38A 107.5
C39 C38 H38B 107.5
C37 C38 H38B 107.5
H38A C38 H38B 107.0
O7 C39 O8 117.3(15)
O7 C39 C38 125.5(16)
O8 C39 C38 115.7(13)
O8 C40 H40A 109.5
O8 C40 H40B 109.5
H40A C40 H40B 109.5
O8 C40 H40C 109.5
H40A C40 H40C 109.5
H40B C40 H40C 109.5
C20 N1 C2 120.2(8)
C20 N1 H1A 119.9
C2 N1 H1A 119.9
C25 N2 C6 121.9(8)
C25 N2 H2A 119.1
C6 N2 H2A 119.1
C30 N3 C13 121.4(8)
C30 N3 H3 119.3
C13 N3 H3 119.3
C20 O2 C21 118.3(7)
C25 O4 C26 125.5(8)
C30 O6 C31 119.5(7)
C39 O8 C40 117.8(13)
O9 C41 H11A 109.5
O9 C41 H11B 109.5
H11A C41 H11B 109.5
O9 C41 H11C 109.5
H11A C41 H11C 109.5
H11B C41 H11C 109.5
C41 O9 H9 100(9)

loop_
_geom_bond_atom_site_label_1
_geom_bond_atom_site_label_2
_geom_bond_distance
C1 C19 1.508(13)
C1 C2 1.574(12)
C1 C11 1.614(13)
C1 H1 1.0000
C2 C3 1.461(12)
C2 N1 1.482(11)
C2 H2 1.0000
C3 C4 1.510(14)
C3 H3A 0.9900
C3 H3B 0.9900
C4 C5 1.506(14)
C4 C9 1.509(13)
C4 H4 1.0000
C5 C6 1.543(17)
C5 H5A 0.9900
C5 H5B 0.9900
C6 N2 1.455(12)
C6 C7 1.510(15)
C6 H6 1.0000
C7 C8 1.559(13)
C7 H7A 0.9900
C7 H7B 0.9900
C8 C9 1.552(13)
C8 H8A 0.9900
C8 H8B 0.9900
C9 C10 1.550(13)
C9 C11 1.553(12)
C10 H10A 0.9800
C10 H10B 0.9800
C10 H10C 0.9800
C11 C12 1.561(12)
C11 H11 1.0000
C12 C13 1.509(12)
C12 H12A 0.9900
C12 H12B 0.9900
C13 N3 1.491(11)
C13 C14 1.565(13)
C13 H13 1.0000
C14 C19 1.493(12)
C14 C16 1.540(13)
C14 C15 1.548(12)
C15 H15A 0.9800
C15 H15B 0.9800
C15 H15C 0.9800
C16 C36 1.479(13)
C16 C17 1.586(14)
C16 H16 1.0000
C17 C18 1.540(14)
C17 H17A 0.9900
C17 H17B 0.9900
C18 C19 1.529(13)
C18 H18A 0.9900
C18 H18B 0.9900
C19 H19 1.0000
C20 O1 1.198(12)
C20 N1 1.336(12)
C20 O2 1.371(11)
C21 C23 1.473(13)
C21 O2 1.497(10)
C21 C24 1.525(13)
C21 C22 1.533(13)
C22 H22A 0.9800
C22 H22B 0.9800
C22 H22C 0.9800
C23 H23A 0.9800
C23 H23B 0.9800
C23 H23C 0.9800
C24 H24A 0.9800
C24 H24B 0.9800
C24 H24C 0.9800
C25 O3 1.245(10)
C25 N2 1.311(12)
C25 O4 1.350(11)
C26 C27 1.466(15)
C26 O4 1.493(11)
C26 C29 1.509(14)
C26 C28 1.518(15)
C27 H27A 0.9800
C27 H27B 0.9800
C27 H27C 0.9800
C28 H28A 0.9800
C28 H28B 0.9800
C28 H28C 0.9800
C29 H29A 0.9800
C29 H29B 0.9800
C29 H29C 0.9800
C30 O5 1.224(12)
C30 N3 1.314(13)
C30 O6 1.371(12)
C31 C32 1.475(17)
C31 C34 1.484(13)
C31 O6 1.495(12)
C31 C33 1.544(15)
C32 H32A 0.9800
C32 H32B 0.9800
C32 H32C 0.9800
C33 H33A 0.9800
C33 H33B 0.9800
C33 H33C 0.9800
C34 H34A 0.9800
C34 H34B 0.9800
C34 H34C 0.9800
C35 C36 1.586(17)
C35 H35A 0.9800
C35 H35B 0.9800
C35 H35C 0.9800
C36 C37 1.517(14)
C36 H36 1.0000
C37 C38 1.534(13)
C37 H37A 0.9900
C37 H37B 0.9900
C38 C39 1.461(14)
C38 H38A 0.9900
C38 H38B 0.9900
C39 O7 1.171(14)
C39 O8 1.375(14)
C40 O8 1.458(14)
C40 H40A 0.9800
C40 H40B 0.9800
C40 H40C 0.9800
N1 H1A 0.8800
N2 H2A 0.8800
N3 H3 0.8800
C41 O9 1.470(16)
C41 H11A 0.9800
C41 H11B 0.9800
C41 H11C 0.9800
O9 H9 1.00(2)

loop_
_geom_torsion_atom_site_label_1
_geom_torsion_atom_site_label_2
_geom_torsion_atom_site_label_3
_geom_torsion_atom_site_label_4
_geom_torsion
C19 C1 C2 C3 -168.2(8)
C11 C1 C2 C3 -47.2(10)
C19 C1 C2 N1 -40.8(11)
C11 C1 C2 N1 80.2(9)
N1 C2 C3 C4 -77.4(11)
C1 C2 C3 C4 49.6(11)
C2 C3 C4 C5 172.8(8)
C2 C3 C4 C9 -56.3(11)
C9 C4 C5 C6 52.4(11)
C3 C4 C5 C6 -178.4(9)
C4 C5 C6 N2 69.2(12)
C4 C5 C6 C7 -51.2(11)
N2 C6 C7 C8 -71.8(11)
C5 C6 C7 C8 51.4(11)
C6 C7 C8 C9 -54.2(11)
C5 C4 C9 C10 67.1(11)
C3 C4 C9 C10 -64.3(10)
C5 C4 C9 C8 -51.5(10)
C3 C4 C9 C8 177.2(7)
C5 C4 C9 C11 -167.8(8)
C3 C4 C9 C11 60.8(9)
C7 C8 C9 C4 52.5(10)
C7 C8 C9 C10 -68.4(10)
C7 C8 C9 C11 169.1(7)
C4 C9 C11 C12 175.1(8)
C10 C9 C11 C12 -61.3(11)
C8 C9 C11 C12 57.1(10)
C4 C9 C11 C1 -62.3(9)
C10 C9 C11 C1 61.3(10)
C8 C9 C11 C1 179.7(7)
C19 C1 C11 C9 -179.9(7)
C2 C1 C11 C9 54.4(9)
C19 C1 C11 C12 -53.4(9)
C2 C1 C11 C12 -179.2(7)
C9 C11 C12 C13 179.6(7)
C1 C11 C12 C13 55.5(10)
C11 C12 C13 N3 68.7(10)
C11 C12 C13 C14 -57.1(10)
N3 C13 C14 C19 -70.4(9)
C12 C13 C14 C19 54.5(9)
N3 C13 C14 C16 44.7(10)
C12 C13 C14 C16 169.7(7)
N3 C13 C14 C15 168.7(7)
C12 C13 C14 C15 -66.3(9)
C19 C14 C16 C36 -165.5(9)
C15 C14 C16 C36 -44.4(13)
C13 C14 C16 C36 77.0(11)
C19 C14 C16 C17 -41.0(8)
C15 C14 C16 C17 80.0(9)
C13 C14 C16 C17 -158.6(7)
C36 C16 C17 C18 152.3(8)
C14 C16 C17 C18 20.5(9)
C16 C17 C18 C19 6.9(10)
C16 C14 C19 C1 176.6(8)
C15 C14 C19 C1 57.2(11)
C13 C14 C19 C1 -58.8(10)
C16 C14 C19 C18 47.0(9)
C15 C14 C19 C18 -72.5(10)
C13 C14 C19 C18 171.5(8)
C2 C1 C19 C14 -179.2(8)
C11 C1 C19 C14 59.7(10)
C2 C1 C19 C18 -55.9(11)
C11 C1 C19 C18 -177.0(7)
C17 C18 C19 C14 -32.9(10)
C17 C18 C19 C1 -162.8(7)
C14 C16 C36 C37 -176.3(9)
C17 C16 C36 C37 64.0(11)
C14 C16 C36 C35 -58.1(13)
C17 C16 C36 C35 -177.9(9)
C16 C36 C37 C38 -168.9(11)
C35 C36 C37 C38 69.7(13)
C36 C37 C38 C39 -173.4(15)
C37 C38 C39 O7 13(4)
C37 C38 C39 O8 178.5(16)
O1 C20 N1 C2 -0.4(15)
O2 C20 N1 C2 -179.1(7)
C3 C2 N1 C20 -87.1(11)
C1 C2 N1 C20 144.4(9)
O3 C25 N2 C6 -15.1(16)
O4 C25 N2 C6 164.4(9)
C7 C6 N2 C25 -136.2(10)
C5 C6 N2 C25 101.7(12)
O5 C30 N3 C13 5.9(16)
O6 C30 N3 C13 -175.7(7)
C12 C13 N3 C30 93.4(10)
C14 C13 N3 C30 -141.0(9)
O1 C20 O2 C21 -18.1(13)
N1 C20 O2 C21 160.6(7)
C23 C21 O2 C20 -57.0(10)
C24 C21 O2 C20 71.2(10)
C22 C21 O2 C20 -175.2(7)
O3 C25 O4 C26 -0.8(14)
N2 C25 O4 C26 179.7(9)
C27 C26 O4 C25 -66.4(12)
C29 C26 O4 C25 173.9(9)
C28 C26 O4 C25 57.3(13)
O5 C30 O6 C31 0.1(14)
N3 C30 O6 C31 -178.3(8)
C32 C31 O6 C30 -61.3(12)
C34 C31 O6 C30 -176.4(8)
C33 C31 O6 C30 65.5(11)
O7 C39 O8 C40 -13(3)
C38 C39 O8 C40 179.6(19)

loop_
_cod_related_entry_id
_cod_related_entry_database
_cod_related_entry_code
1 ChemSpider 21198303
